data_7720546
loop_
_publ_author_name
'Chakraborty, Anuj Baran'
'Hazra, Rajib'
'Mukherjee, Srimayee'
'Majumdar, Amit'

_publ_section_title
;
 Electronic effects of substituents on the catalytic conversion of
 thiolates to alcohols by carboxylate bridged nonheme binuclear Fe(II) and
 Co(II) complexes.
;
_journal_issue 3
_journal_name_full 'Dalton transactions (Cambridge, England : 2003)'
_journal_page_first 1335
_journal_page_last 1348
_journal_paper_doi 10.1039/d5dt02420j
_journal_volume 55
_journal_year 2026
_chemical_formula_moiety 'C89 H85 Co2 N11 O6, 2(B F4), C3 H7 N O'
_chemical_formula_sum 'C92 H92 B2 Co2 F8 N12 O7'
_chemical_formula_weight 1769.25
_space_group_crystal_system triclinic
_space_group_IT_number 2
_space_group_name_Hall '-P 1'
_space_group_name_H-M_alt 'P -1'
_atom_sites_solution_hydrogens geom
_audit_creation_date 2025-05-29
_audit_creation_method
;
Olex2 1.2
(compiled 2018.05.29 svn.r3508 for OlexSys, GUI svn.r5506)
;
_audit_update_record
;
2025-09-16 deposited with the CCDC.	2025-12-15 downloaded from the CCDC.
;
_cell_angle_alpha 84.734(3)
_cell_angle_beta 71.040(3)
_cell_angle_gamma 76.279(3)
_cell_formula_units_Z 2
_cell_length_a 14.1055(5)
_cell_length_b 19.2368(6)
_cell_length_c 19.9639(6)
_cell_measurement_reflns_used 15479
_cell_measurement_temperature 150(2)
_cell_measurement_theta_max 25.5190
_cell_measurement_theta_min 2.0820
_cell_volume 4976.4(3)
_computing_cell_refinement 'CrysAlisPro 1.171.42.49 (Rigaku OD, 2022)'
_computing_data_collection 'CrysAlisPro 1.171.42.49 (Rigaku OD, 2022)'
_computing_data_reduction 'CrysAlisPro 1.171.42.49 (Rigaku OD, 2022)'
_computing_molecular_graphics 'Olex2 (Dolomanov et al., 2009)'
_computing_publication_material 'Olex2 (Dolomanov et al., 2009)'
_computing_structure_refinement 'ShelXL (Sheldrick, 2015)'
_computing_structure_solution 'SHELXT 2014/5 (Sheldrick, 2014)'
_diffrn_ambient_environment N~2~
_diffrn_ambient_temperature 150(2)
_diffrn_detector 'PHOTON II Detector'
_diffrn_measured_fraction_theta_full 0.986
_diffrn_measured_fraction_theta_max 0.986
_diffrn_measurement_details
;
List of Runs (angles in degrees, time in seconds):

  # Type    Start    End  Width  t~exp~   \w     \q     \k     \f   Frames
#--------------------------------------------------------------------------
  1  \w   -102.91  13.09   1.00    4.00    --  -15.95 -59.25 122.08  116
  2  \w    -59.55  22.45   1.00    4.00    --  -15.95  83.74 -83.95   82
  3  \w   -102.91  13.09   1.00    4.00    --  -15.95 -59.25  20.08  116
  4  \w    -59.55  22.45   1.00    4.00    --  -15.95  83.74 174.05   82
;
_diffrn_measurement_device 'Bruker D8VENTURE with PHOTON II Detector'
_diffrn_measurement_method 'phi, omega and kappa scan'
_diffrn_orient_matrix_type 'CrysAlisPro convention (1999,Acta A55,543-557)'
_diffrn_orient_matrix_UB_11 0.0204438000
_diffrn_orient_matrix_UB_12 -0.0098567000
_diffrn_orient_matrix_UB_13 -0.0361193000
_diffrn_orient_matrix_UB_21 0.0117465000
_diffrn_orient_matrix_UB_22 0.0341474000
_diffrn_orient_matrix_UB_23 -0.0094453000
_diffrn_orient_matrix_UB_31 0.0491445000
_diffrn_orient_matrix_UB_32 -0.0133325000
_diffrn_orient_matrix_UB_33 0.0042242000
_diffrn_radiation_probe x-ray
_diffrn_radiation_type MoK\a
_diffrn_radiation_wavelength 0.71073
_diffrn_reflns_av_R_equivalents 0.0567
_diffrn_reflns_av_unetI/netI 0.0698
_diffrn_reflns_Laue_measured_fraction_full 0.986
_diffrn_reflns_Laue_measured_fraction_max 0.986
_diffrn_reflns_limit_h_max 17
_diffrn_reflns_limit_h_min -17
_diffrn_reflns_limit_k_max 21
_diffrn_reflns_limit_k_min -23
_diffrn_reflns_limit_l_max 24
_diffrn_reflns_limit_l_min -24
_diffrn_reflns_number 47916
_diffrn_reflns_point_group_measured_fraction_full 0.986
_diffrn_reflns_point_group_measured_fraction_max 0.986
_diffrn_reflns_theta_full 25.242
_diffrn_reflns_theta_max 25.680
_diffrn_reflns_theta_min 1.699
_diffrn_source_type Micro-focus
_exptl_absorpt_coefficient_mu 0.403
_exptl_absorpt_correction_T_max 1.00000
_exptl_absorpt_correction_T_min 0.58218
_exptl_absorpt_correction_type multi-scan
_exptl_absorpt_process_details
;
CrysAlisPro 1.171.42.49 (Rigaku Oxford Diffraction, 2022)
Empirical absorption correction using spherical harmonics,
implemented in SCALE3 ABSPACK scaling algorithm.
;
_exptl_crystal_colour 'reddish pink'
_exptl_crystal_density_diffrn 1.181
_exptl_crystal_density_method 'not measured'
_exptl_crystal_description block
_exptl_crystal_F_000 1840
_exptl_crystal_size_max 0.22
_exptl_crystal_size_mid 0.2
_exptl_crystal_size_min 0.18
_refine_diff_density_max 1.020
_refine_diff_density_min -0.891
_refine_diff_density_rms 0.073
_refine_ls_extinction_method none
_refine_ls_goodness_of_fit_ref 1.027
_refine_ls_hydrogen_treatment constr
_refine_ls_matrix_type full
_refine_ls_number_parameters 1102
_refine_ls_number_reflns 18637
_refine_ls_number_restraints 42
_refine_ls_restrained_S_all 1.047
_refine_ls_R_factor_all 0.0828
_refine_ls_R_factor_gt 0.0678
_refine_ls_shift/su_max 0.001
_refine_ls_shift/su_mean 0.000
_refine_ls_structure_factor_coef Fsqd
_refine_ls_weighting_details 'w=1/[\s^2^(Fo^2^)+(0.0964P)^2^+4.3709P] where P=(Fo^2^+2Fc^2^)/3'
_refine_ls_weighting_scheme calc
_refine_ls_wR_factor_gt 0.1823
_refine_ls_wR_factor_ref 0.1956
_reflns_Friedel_coverage 0.000
_reflns_number_gt 14641
_reflns_number_total 18637
_reflns_threshold_expression 'I > 2\s(I)'
_cod_data_source_file d5dt02420j2.cif
_cod_data_source_block sol2
_cod_original_sg_symbol_H-M P-1
_cod_database_code 7720546
_shelx_shelxl_version_number 2018/3
_chemical_oxdiff_formula 'C H N O Co B F'
_shelx_space_group_comment
;
The symmetry employed for this shelxl refinement is uniquely defined
by the following loop, which should always be used as a source of
symmetry information in preference to the above space-group names.
They are only intended as comments.
;
_shelx_estimated_absorpt_t_max 0.931
_shelx_estimated_absorpt_t_min 0.917
_reflns_odcompleteness_completeness 98.63
_reflns_odcompleteness_iscentric 1
_reflns_odcompleteness_theta 25.62
_olex2_refinement_description
;
1. Fixed Uiso
 At 1.2 times of:
  All C(H) groups, All C(H,H) groups
 At 1.5 times of:
  All C(H,H,H) groups
2. Restrained distances
 F6-B2 \\sim F8A-B2 \\sim F8B-B2 \\sim F7A-B2 \\sim F7B-B2 \\sim F5A-B2 \\sim
F5B-B2
 with sigma of 0.02
 F1-B1 \\sim F2B-B1 \\sim F2A-B1 \\sim F3A-B1 \\sim F3B-B1 \\sim F4A-B1 \\sim
F4B-B1
 with sigma of 0.02
3. Uiso/Uaniso restraints and constraints
Uanis(F6) = Uanis(F5A) = Uanis(F5B) = Uanis(F8A) = Uanis(F8B) = Uanis(F7B) =
Uanis(F7A)
Uanis(F1) = Uanis(F2A) = Uanis(F2B) = Uanis(F3A) = Uanis(F3B) = Uanis(F4A) =
Uanis(F4B)
4. Others
 Sof(F2B)=Sof(F3B)=Sof(F4B)=Sof(F5B)=Sof(F7B)=Sof(F8B)=1-FVAR(1)
 Sof(F2A)=Sof(F3A)=Sof(F4A)=Sof(F5A)=Sof(F7A)=Sof(F8A)=FVAR(1)
5.a Secondary CH2 refined with riding coordinates:
 C01C(H01A,H01B), C8(H8A,H8B), C9(H9A,H9B), C26(H26A,H26B), C43(H43A,H43B),
 C60(H60A,H60B)
5.b Aromatic/amide H refined with riding coordinates:
 C3(H3), C6(H6), C13(H13), C14(H14), C15(H15), C16(H16), C17(H17), C20(H20),
 C21(H21), C22(H22), C23(H23), C24(H24), C30(H30), C31(H31), C32(H32), C33(H33),
  C34(H34), C37(H37), C38(H38), C39(H39), C40(H40), C41(H41), C47(H47),
 C48(H48), C49(H49), C50(H50), C51(H51), C54(H54), C55(H55), C56(H56), C57(H57),
  C58(H58), C64(H64), C65(H65), C66(H66), C67(H67), C68(H68), C71(H71),
 C72(H72), C73(H73), C74(H74), C75(H75), C80(H80), C81(H81), C82(H82), C86(H86),
  C91(H91)
5.c Idealised Me refined as rotating group:
 C5(H5A,H5B,H5C), C25(H25A,H25B,H25C), C42(H42A,H42B,H42C), C59(H59A,H59B,
 H59C), C76(H76A,H76B,H76C), C84(H84A,H84B,H84C), C85(H85A,H85B,H85C), C87(H87A,
 H87B,H87C), C88(H88A,H88B,H88C), C89(H89A,H89B,H89C), C90(H90A,H90B,H90C)
;
_smtbx_masks_void_probe_radius 1.2
_smtbx_masks_void_truncation_radius 1.2
_olex2_submission_special_instructions 'No special instructions were received'
_oxdiff_exptl_absorpt_empirical_details
;
Empirical correction (ABSPACK) includes:
- Absorption correction using spherical harmonics
- Frame scaling
;
_oxdiff_exptl_absorpt_empirical_full_max 1.405
_oxdiff_exptl_absorpt_empirical_full_min 0.470

loop_
_space_group_symop_operation_xyz
'x, y, z'
'-x, -y, -z'

loop_
_atom_site_label
_atom_site_type_symbol
_atom_site_fract_x
_atom_site_fract_y
_atom_site_fract_z
_atom_site_U_iso_or_equiv
_atom_site_adp_type
_atom_site_occupancy
_atom_site_site_symmetry_order
_atom_site_calc_flag
_atom_site_refinement_flags_posn
_atom_site_refinement_flags_adp
_atom_site_refinement_flags_occupancy
_atom_site_disorder_assembly
_atom_site_disorder_group
Co1 Co 0.63866(3) 0.25706(2) 0.28260(2) 0.02742(12) Uani 1 1 d . . . . .
Co2 Co 0.41936(3) 0.28698(2) 0.22426(2) 0.02704(12) Uani 1 1 d . . . . .
O1 O 0.55737(17) 0.23510(11) 0.22319(11) 0.0311(5) Uani 1 1 d . . . . .
O2 O 0.50049(17) 0.27658(12) 0.36798(11) 0.0336(5) Uani 1 1 d . . . . .
O3 O 0.36620(17) 0.29266(12) 0.32824(11) 0.0346(5) Uani 1 1 d . . . . .
O4 O 0.3905(2) 0.16351(16) 0.45888(16) 0.0571(8) Uani 1 1 d . . . . .
O5 O 0.3002(2) 0.40999(15) 0.43922(14) 0.0578(8) Uani 1 1 d . . . . .
O6 O 0.60803(18) 0.36300(11) 0.24689(12) 0.0362(5) Uani 1 1 d . . . . .
N1 N 0.6670(2) 0.14053(14) 0.30921(14) 0.0312(6) Uani 1 1 d . . . . .
N2 N 0.7468(2) 0.18665(15) 0.45087(15) 0.0352(6) Uani 1 1 d . . . . .
N3 N 0.7029(2) 0.25194(14) 0.36548(13) 0.0300(6) Uani 1 1 d . . . . .
N4 N 0.7830(2) 0.22155(14) 0.20120(14) 0.0308(6) Uani 1 1 d . . . . .
N5 N 0.8709(2) 0.12407(14) 0.14095(15) 0.0375(7) Uani 1 1 d . . . . .
N6 N 0.4923(2) 0.29754(13) 0.10632(13) 0.0288(6) Uani 1 1 d . . . . .
N7 N 0.3687(2) 0.20848(14) 0.18842(14) 0.0312(6) Uani 1 1 d . . . . .
N8 N 0.3713(2) 0.15541(15) 0.09506(15) 0.0354(6) Uani 1 1 d . . . . .
N9 N 0.3402(2) 0.38749(14) 0.19777(13) 0.0299(6) Uani 1 1 d . . . . .
N10 N 0.3273(2) 0.47245(14) 0.11744(14) 0.0336(6) Uani 1 1 d . . . . .
N11 N 0.5082(2) 0.47184(15) 0.24150(18) 0.0450(8) Uani 1 1 d . . . . .
C1 C 0.5935(2) 0.17558(16) 0.18340(18) 0.0309(7) Uani 1 1 d . . . . .
C01C C 0.6009(3) 0.25650(18) 0.07968(18) 0.0359(8) Uani 1 1 d . . . . .
H01A H 0.646202 0.281849 0.092051 0.043 Uiso 1 1 calc R . . . .
H01B H 0.622325 0.253766 0.027423 0.043 Uiso 1 1 calc R . . . .
C2 C 0.6104(3) 0.10897(17) 0.21502(18) 0.0353(8) Uani 1 1 d . . . . .
C3 C 0.6449(3) 0.04866(18) 0.1728(2) 0.0419(9) Uani 1 1 d . . . . .
H3 H 0.657185 0.002589 0.194113 0.050 Uiso 1 1 calc R . . . .
C4 C 0.6614(3) 0.05433(19) 0.1013(2) 0.0455(9) Uani 1 1 d . . . . .
C5 C 0.6994(4) -0.0114(2) 0.0560(2) 0.0613(12) Uani 1 1 d . . . . .
H5A H 0.774386 -0.020603 0.035915 0.092 Uiso 1 1 calc GR . . . .
H5B H 0.668809 -0.003702 0.017552 0.092 Uiso 1 1 calc GR . . . .
H5C H 0.679540 -0.052654 0.085118 0.092 Uiso 1 1 calc GR . . . .
C6 C 0.6452(3) 0.12157(19) 0.0706(2) 0.0409(8) Uani 1 1 d . . . . .
H6 H 0.656549 0.126055 0.020977 0.049 Uiso 1 1 calc R . . . .
C7 C 0.6126(3) 0.18250(18) 0.11095(18) 0.0350(8) Uani 1 1 d . . . . .
C8 C 0.5955(3) 0.10434(18) 0.29296(18) 0.0357(8) Uani 1 1 d . . . . .
H8A H 0.523741 0.127300 0.319213 0.043 Uiso 1 1 calc R . . . .
H8B H 0.608335 0.053495 0.308297 0.043 Uiso 1 1 calc R . . . .
C9 C 0.6537(3) 0.13599(18) 0.38540(17) 0.0345(7) Uani 1 1 d . . . . .
H9A H 0.686921 0.087613 0.398355 0.041 Uiso 1 1 calc R . . . .
H9B H 0.579721 0.145378 0.412958 0.041 Uiso 1 1 calc R . . . .
C10 C 0.7020(3) 0.19049(17) 0.40095(17) 0.0324(7) Uani 1 1 d . . . . .
C11 C 0.7505(2) 0.28987(17) 0.39511(17) 0.0304(7) Uani 1 1 d . . . . .
C12 C 0.7641(3) 0.36195(17) 0.36984(17) 0.0329(7) Uani 1 1 d . . . . .
C13 C 0.6824(3) 0.41390(19) 0.36280(19) 0.0430(9) Uani 1 1 d . . . . .
H13 H 0.616701 0.402928 0.374270 0.052 Uiso 1 1 calc R . . . .
C14 C 0.6946(4) 0.4821(2) 0.3392(2) 0.0595(12) Uani 1 1 d . . . . .
H14 H 0.637574 0.517837 0.334510 0.071 Uiso 1 1 calc R . . . .
C15 C 0.7902(5) 0.4977(2) 0.3225(2) 0.0641(13) Uani 1 1 d . . . . .
H15 H 0.799382 0.544329 0.305907 0.077 Uiso 1 1 calc R . . . .
C16 C 0.8710(4) 0.4467(3) 0.3298(2) 0.0612(12) Uani 1 1 d . . . . .
H16 H 0.936453 0.457876 0.319051 0.073 Uiso 1 1 calc R . . . .
C17 C 0.8590(3) 0.3792(2) 0.3526(2) 0.0470(9) Uani 1 1 d . . . . .
H17 H 0.916633 0.343673 0.356615 0.056 Uiso 1 1 calc R . . . .
C18 C 0.7792(3) 0.25013(18) 0.44785(18) 0.0350(7) Uani 1 1 d . . . . .
C19 C 0.8311(3) 0.2659(2) 0.49573(19) 0.0402(8) Uani 1 1 d . . . . .
C20 C 0.7927(3) 0.3275(2) 0.5339(2) 0.0493(10) Uani 1 1 d . . . . .
H20 H 0.732608 0.359623 0.529180 0.059 Uiso 1 1 calc R . . . .
C21 C 0.8402(4) 0.3435(3) 0.5792(2) 0.0607(12) Uani 1 1 d . . . . .
H21 H 0.812327 0.386119 0.605898 0.073 Uiso 1 1 calc R . . . .
C22 C 0.9274(4) 0.2978(3) 0.5857(2) 0.0571(11) Uani 1 1 d . . . . .
H22 H 0.960310 0.309025 0.616706 0.069 Uiso 1 1 calc R . . . .
C23 C 0.9672(3) 0.2366(3) 0.5482(2) 0.0575(11) Uani 1 1 d . . . . .
H23 H 1.027840 0.205133 0.552740 0.069 Uiso 1 1 calc R . . . .
C24 C 0.9192(3) 0.2202(2) 0.5033(2) 0.0520(10) Uani 1 1 d . . . . .
H24 H 0.946920 0.177131 0.477254 0.062 Uiso 1 1 calc R . . . .
C25 C 0.7520(4) 0.1285(2) 0.5019(2) 0.0511(10) Uani 1 1 d . . . . .
H25A H 0.688311 0.111112 0.515866 0.077 Uiso 1 1 calc GR . . . .
H25B H 0.760941 0.145571 0.543795 0.077 Uiso 1 1 calc GR . . . .
H25C H 0.810427 0.089451 0.480680 0.077 Uiso 1 1 calc GR . . . .
C26 C 0.7740(3) 0.10798(17) 0.26879(18) 0.0355(8) Uani 1 1 d . . . . .
H26A H 0.778797 0.058271 0.256560 0.043 Uiso 1 1 calc R . . . .
H26B H 0.819289 0.106502 0.298040 0.043 Uiso 1 1 calc R . . . .
C27 C 0.8081(3) 0.15056(17) 0.20304(18) 0.0341(7) Uani 1 1 d . . . . .
C28 C 0.8350(3) 0.24159(17) 0.13360(17) 0.0327(7) Uani 1 1 d . . . . .
C29 C 0.8399(2) 0.31572(17) 0.11220(17) 0.0343(8) Uani 1 1 d . . . . .
C30 C 0.8378(3) 0.36343(18) 0.16099(19) 0.0389(8) Uani 1 1 d . . . . .
H30 H 0.824767 0.349344 0.209430 0.047 Uiso 1 1 calc R . . . .
C31 C 0.8544(3) 0.4306(2) 0.1403(2) 0.0488(10) Uani 1 1 d . . . . .
H31 H 0.852054 0.462780 0.174384 0.059 Uiso 1 1 calc R . . . .
C32 C 0.8743(3) 0.4516(2) 0.0702(2) 0.0528(11) Uani 1 1 d . . . . .
H32 H 0.888426 0.497466 0.055611 0.063 Uiso 1 1 calc R . . . .
C33 C 0.8737(3) 0.4063(2) 0.0216(2) 0.0514(10) Uani 1 1 d . . . . .
H33 H 0.885936 0.421069 -0.026636 0.062 Uiso 1 1 calc R . . . .
C34 C 0.8552(3) 0.33862(19) 0.04253(18) 0.0412(9) Uani 1 1 d . . . . .
H34 H 0.853013 0.307806 0.008753 0.049 Uiso 1 1 calc R . . . .
C35 C 0.8889(3) 0.18160(18) 0.09550(18) 0.0373(8) Uani 1 1 d . . . . .
C36 C 0.9569(3) 0.17063(18) 0.02125(19) 0.0402(8) Uani 1 1 d . . . . .
C37 C 1.0509(3) 0.1892(2) 0.0000(2) 0.0509(10) Uani 1 1 d . . . . .
H37 H 1.072708 0.209657 0.032393 0.061 Uiso 1 1 calc R . . . .
C38 C 1.1131(3) 0.1775(3) -0.0697(2) 0.0626(12) Uani 1 1 d . . . . .
H38 H 1.178509 0.189448 -0.084615 0.075 Uiso 1 1 calc R . . . .
C39 C 1.0821(4) 0.1493(2) -0.1172(2) 0.0572(12) Uani 1 1 d . . . . .
H39 H 1.125559 0.141777 -0.164741 0.069 Uiso 1 1 calc R . . . .
C40 C 0.9882(4) 0.1320(2) -0.0958(2) 0.0548(11) Uani 1 1 d . . . . .
H40 H 0.966118 0.112692 -0.128820 0.066 Uiso 1 1 calc R . . . .
C41 C 0.9256(3) 0.1422(2) -0.0273(2) 0.0492(10) Uani 1 1 d . . . . .
H41 H 0.860517 0.129858 -0.012935 0.059 Uiso 1 1 calc R . . . .
C42 C 0.9149(3) 0.04891(18) 0.1235(2) 0.0475(10) Uani 1 1 d . . . . .
H42A H 0.919876 0.021393 0.166512 0.071 Uiso 1 1 calc GR . . . .
H42B H 0.983628 0.044105 0.088816 0.071 Uiso 1 1 calc GR . . . .
H42C H 0.870860 0.030692 0.103442 0.071 Uiso 1 1 calc GR . . . .
C43 C 0.4259(3) 0.27206(18) 0.07479(18) 0.0343(7) Uani 1 1 d . . . . .
H43A H 0.465460 0.255268 0.026105 0.041 Uiso 1 1 calc R . . . .
H43B H 0.367552 0.311564 0.072315 0.041 Uiso 1 1 calc R . . . .
C44 C 0.3871(2) 0.21256(17) 0.11939(17) 0.0306(7) Uani 1 1 d . . . . .
C45 C 0.3409(3) 0.14378(17) 0.20970(18) 0.0336(7) Uani 1 1 d . . . . .
C46 C 0.3114(3) 0.11809(18) 0.28290(18) 0.0368(8) Uani 1 1 d . . . . .
C47 C 0.2508(3) 0.1624(2) 0.33790(19) 0.0439(9) Uani 1 1 d . . . . .
H47 H 0.232506 0.212310 0.328739 0.053 Uiso 1 1 calc R . . . .
C48 C 0.2160(3) 0.1369(2) 0.4054(2) 0.0558(11) Uani 1 1 d . . . . .
H48 H 0.174587 0.168995 0.442494 0.067 Uiso 1 1 calc R . . . .
C49 C 0.2406(4) 0.0655(3) 0.4195(2) 0.0674(13) Uani 1 1 d . . . . .
H49 H 0.214433 0.047305 0.466095 0.081 Uiso 1 1 calc R . . . .
C50 C 0.3030(5) 0.0202(2) 0.3662(2) 0.0766(16) Uani 1 1 d . . . . .
H50 H 0.320714 -0.029571 0.376040 0.092 Uiso 1 1 calc R . . . .
C51 C 0.3405(4) 0.0459(2) 0.2986(2) 0.0614(12) Uani 1 1 d . . . . .
H51 H 0.386561 0.014178 0.262476 0.074 Uiso 1 1 calc R . . . .
C52 C 0.3423(3) 0.11036(18) 0.15180(18) 0.0359(8) Uani 1 1 d . . . . .
C53 C 0.3166(3) 0.04268(18) 0.14387(19) 0.0400(8) Uani 1 1 d . . . . .
C54 C 0.2177(4) 0.0396(2) 0.1520(3) 0.0654(13) Uani 1 1 d . . . . .
H54 H 0.164655 0.081732 0.162523 0.078 Uiso 1 1 calc R . . . .
C55 C 0.1949(4) -0.0248(3) 0.1450(4) 0.0839(17) Uani 1 1 d . . . . .
H55 H 0.125868 -0.026689 0.151262 0.101 Uiso 1 1 calc R . . . .
C56 C 0.2701(4) -0.0856(2) 0.1293(2) 0.0617(12) Uani 1 1 d . . . . .
H56 H 0.253570 -0.129739 0.125046 0.074 Uiso 1 1 calc R . . . .
C57 C 0.3676(4) -0.0827(2) 0.1200(2) 0.0572(11) Uani 1 1 d . . . . .
H57 H 0.420434 -0.124988 0.109184 0.069 Uiso 1 1 calc R . . . .
C58 C 0.3914(3) -0.0189(2) 0.1259(2) 0.0506(10) Uani 1 1 d . . . . .
H58 H 0.461112 -0.017258 0.117486 0.061 Uiso 1 1 calc R . . . .
C59 C 0.3795(4) 0.1433(2) 0.02227(19) 0.0513(10) Uani 1 1 d . . . . .
H59A H 0.410086 0.179945 -0.008875 0.077 Uiso 1 1 calc GR . . . .
H59B H 0.310884 0.145829 0.019029 0.077 Uiso 1 1 calc GR . . . .
H59C H 0.422956 0.095844 0.007676 0.077 Uiso 1 1 calc GR . . . .
C60 C 0.4879(2) 0.37411(16) 0.09000(17) 0.0308(7) Uani 1 1 d . . . . .
H60A H 0.495684 0.384210 0.039205 0.037 Uiso 1 1 calc R . . . .
H60B H 0.543392 0.389245 0.101211 0.037 Uiso 1 1 calc R . . . .
C61 C 0.3855(2) 0.41238(16) 0.13494(16) 0.0280(7) Uani 1 1 d . . . . .
C62 C 0.2465(2) 0.43561(16) 0.22312(17) 0.0306(7) Uani 1 1 d . . . . .
C63 C 0.1749(2) 0.42828(17) 0.29376(17) 0.0314(7) Uani 1 1 d . . . . .
C64 C 0.1576(2) 0.36218(18) 0.32035(19) 0.0368(8) Uani 1 1 d . . . . .
H64 H 0.190979 0.321173 0.291710 0.044 Uiso 1 1 calc R . . . .
C65 C 0.0924(3) 0.3545(2) 0.3880(2) 0.0454(9) Uani 1 1 d . . . . .
H65 H 0.082832 0.308396 0.406291 0.054 Uiso 1 1 calc R . . . .
C66 C 0.0418(3) 0.4138(2) 0.4282(2) 0.0515(10) Uani 1 1 d . . . . .
H66 H -0.003780 0.408991 0.474517 0.062 Uiso 1 1 calc R . . . .
C67 C 0.0564(3) 0.4800(2) 0.4022(2) 0.0487(10) Uani 1 1 d . . . . .
H67 H 0.020031 0.520938 0.430460 0.058 Uiso 1 1 calc R . . . .
C68 C 0.1232(3) 0.48824(19) 0.33572(19) 0.0393(8) Uani 1 1 d . . . . .
H68 H 0.133879 0.534378 0.318517 0.047 Uiso 1 1 calc R . . . .
C69 C 0.2372(3) 0.48796(18) 0.17360(17) 0.0350(8) Uani 1 1 d . . . . .
C70 C 0.1516(3) 0.54804(18) 0.17238(19) 0.0407(9) Uani 1 1 d . . . . .
C71 C 0.0557(3) 0.5352(2) 0.1824(2) 0.0479(10) Uani 1 1 d . . . . .
H71 H 0.045846 0.487628 0.189240 0.058 Uiso 1 1 calc R . . . .
C72 C -0.0257(3) 0.5914(3) 0.1825(2) 0.0636(13) Uani 1 1 d . . . . .
H72 H -0.091688 0.582178 0.190075 0.076 Uiso 1 1 calc R . . . .
C73 C -0.0131(4) 0.6584(3) 0.1720(3) 0.0712(14) Uani 1 1 d . . . . .
H73 H -0.070168 0.696453 0.172153 0.085 Uiso 1 1 calc R . . . .
C74 C 0.0812(4) 0.6730(2) 0.1611(3) 0.0708(14) Uani 1 1 d . . . . .
H74 H 0.089745 0.720962 0.153378 0.085 Uiso 1 1 calc R . . . .
C75 C 0.1649(3) 0.6169(2) 0.1614(2) 0.0584(11) Uani 1 1 d . . . . .
H75 H 0.230595 0.626525 0.154028 0.070 Uiso 1 1 calc R . . . .
C76 C 0.3511(3) 0.5114(2) 0.04986(19) 0.0448(9) Uani 1 1 d . . . . .
H76A H 0.384090 0.549842 0.053258 0.067 Uiso 1 1 calc GR . . . .
H76B H 0.287522 0.531990 0.038513 0.067 Uiso 1 1 calc GR . . . .
H76C H 0.397763 0.478493 0.012487 0.067 Uiso 1 1 calc GR . . . .
C77 C 0.4070(3) 0.28436(17) 0.37593(17) 0.0321(7) Uani 1 1 d . . . . .
C78 C 0.3358(3) 0.2867(2) 0.45019(18) 0.0423(9) Uani 1 1 d . . . . .
C79 C 0.3273(3) 0.2242(3) 0.4909(2) 0.0510(10) Uani 1 1 d . . . . .
C80 C 0.2592(4) 0.2268(3) 0.5590(2) 0.0669(14) Uani 1 1 d . . . . .
H80 H 0.252446 0.184089 0.586305 0.080 Uiso 1 1 calc R . . . .
C81 C 0.2025(4) 0.2909(4) 0.5860(2) 0.0778(17) Uani 1 1 d . . . . .
H81 H 0.154631 0.292459 0.632324 0.093 Uiso 1 1 calc R . . . .
C82 C 0.2118(3) 0.3540(3) 0.5487(2) 0.0692(15) Uani 1 1 d . . . . .
H82 H 0.172273 0.398523 0.569329 0.083 Uiso 1 1 calc R . . . .
C83 C 0.2801(3) 0.3515(2) 0.48033(19) 0.0502(10) Uani 1 1 d . . . . .
C84 C 0.3967(4) 0.1003(3) 0.5017(3) 0.0796(16) Uani 1 1 d . . . . .
H84A H 0.444440 0.060356 0.472798 0.119 Uiso 1 1 calc GR . . . .
H84B H 0.328511 0.089313 0.521362 0.119 Uiso 1 1 calc GR . . . .
H84C H 0.421501 0.107725 0.540448 0.119 Uiso 1 1 calc GR . . . .
C85 C 0.2638(4) 0.4772(3) 0.4729(3) 0.0745(15) Uani 1 1 d . . . . .
H85A H 0.286848 0.514439 0.438801 0.112 Uiso 1 1 calc GR . . . .
H85B H 0.290712 0.475656 0.512595 0.112 Uiso 1 1 calc GR . . . .
H85C H 0.188484 0.487885 0.490543 0.112 Uiso 1 1 calc GR . . . .
C86 C 0.5263(3) 0.40775(17) 0.2691(2) 0.0373(8) Uani 1 1 d . . . . .
H86 H 0.473790 0.394721 0.308462 0.045 Uiso 1 1 calc R . . . .
C87 C 0.5851(4) 0.4968(2) 0.1834(2) 0.0609(12) Uani 1 1 d . . . . .
H87A H 0.610627 0.532601 0.200376 0.091 Uiso 1 1 calc GR . . . .
H87B H 0.554714 0.518314 0.146531 0.091 Uiso 1 1 calc GR . . . .
H87C H 0.642141 0.456360 0.163699 0.091 Uiso 1 1 calc GR . . . .
C88 C 0.4082(4) 0.5201(2) 0.2693(3) 0.0674(13) Uani 1 1 d . . . . .
H88A H 0.360424 0.493889 0.302596 0.101 Uiso 1 1 calc GR . . . .
H88B H 0.381665 0.539416 0.230109 0.101 Uiso 1 1 calc GR . . . .
H88C H 0.415399 0.559520 0.293758 0.101 Uiso 1 1 calc GR . . . .
F1 F 0.9279(2) 0.94937(16) 0.26489(16) 0.0854(6) Uani 1 1 d D . . . .
F2A F 0.8958(4) 0.8577(3) 0.3399(3) 0.0854(6) Uani 0.563(3) 1 d D . P A 1
F2B F 0.8875(6) 0.8444(4) 0.3020(4) 0.0854(6) Uani 0.437(3) 1 d D . P A 2
F3A F 0.8275(4) 0.9675(3) 0.3732(3) 0.0854(6) Uani 0.563(3) 1 d D . P A 1
F3B F 0.8605(6) 0.9248(4) 0.3806(4) 0.0854(6) Uani 0.437(3) 1 d D . P A 2
F4A F 0.7772(4) 0.9318(3) 0.2866(3) 0.0854(6) Uani 0.563(3) 1 d D . P A 1
F4B F 0.7553(5) 0.9413(4) 0.3293(4) 0.0854(6) Uani 0.437(3) 1 d D . P A 2
B1 B 0.8576(4) 0.9211(3) 0.3151(3) 0.0768(19) Uani 1 1 d D . . . .
F5A F 0.6002(7) 0.3355(4) 0.8175(3) 0.0926(7) Uani 0.563(3) 1 d D . P A 1
F5B F 0.5694(9) 0.3224(5) 0.8144(4) 0.0926(7) Uani 0.437(3) 1 d D . P A 2
F6 F 0.5169(3) 0.25891(16) 0.90258(16) 0.0926(7) Uani 1 1 d D . . . .
F7A F 0.5292(6) 0.3723(3) 0.9204(3) 0.0926(7) Uani 0.563(3) 1 d D . P A 1
F7B F 0.4793(7) 0.3680(4) 0.9297(4) 0.0926(7) Uani 0.437(3) 1 d D . P A 2
F8A F 0.6596(5) 0.2727(3) 0.8959(3) 0.0926(7) Uani 0.563(3) 1 d D . P A 1
F8B F 0.6417(7) 0.3114(4) 0.9166(4) 0.0926(7) Uani 0.437(3) 1 d D . P A 2
B2 B 0.5653(5) 0.3139(3) 0.8847(3) 0.0768(18) Uani 1 1 d D . . . .
O7 O 0.3297(5) 0.8315(3) 0.3301(3) 0.146(2) Uani 1 1 d . . . . .
N12 N 0.1992(6) 0.8260(4) 0.2905(3) 0.1068(18) Uani 1 1 d . . . . .
C89 C 0.1533(7) 0.7880(5) 0.2562(4) 0.134(3) Uani 1 1 d . . . . .
H89A H 0.086950 0.781596 0.288946 0.201 Uiso 1 1 calc GR . . . .
H89B H 0.198562 0.741111 0.241796 0.201 Uiso 1 1 calc GR . . . .
H89C H 0.142684 0.815258 0.214303 0.201 Uiso 1 1 calc GR . . . .
C90 C 0.1390(8) 0.8946(5) 0.3222(5) 0.153(4) Uani 1 1 d . . . . .
H90A H 0.111381 0.924645 0.287512 0.230 Uiso 1 1 calc GR . . . .
H90B H 0.183066 0.918719 0.336533 0.230 Uiso 1 1 calc GR . . . .
H90C H 0.082177 0.886434 0.363820 0.230 Uiso 1 1 calc GR . . . .
C91 C 0.2864(7) 0.8025(5) 0.2997(4) 0.118(3) Uani 1 1 d . . . . .
H91 H 0.322811 0.756782 0.280668 0.141 Uiso 1 1 calc R . . . .

loop_
_atom_site_aniso_label
_atom_site_aniso_U_11
_atom_site_aniso_U_22
_atom_site_aniso_U_33
_atom_site_aniso_U_23
_atom_site_aniso_U_13
_atom_site_aniso_U_12
Co1 0.0322(2) 0.0257(2) 0.0250(2) 0.00049(16) -0.01159(18) -0.00410(17)
Co2 0.0322(2) 0.0258(2) 0.0229(2) 0.00028(16) -0.01001(18) -0.00431(17)
O1 0.0354(12) 0.0292(11) 0.0307(12) -0.0055(9) -0.0151(10) -0.0021(9)
O2 0.0348(12) 0.0401(13) 0.0254(12) -0.0019(9) -0.0106(10) -0.0049(10)
O3 0.0378(12) 0.0404(13) 0.0242(12) 0.0010(9) -0.0108(10) -0.0049(10)
O4 0.0642(18) 0.0557(17) 0.0529(18) 0.0208(14) -0.0198(15) -0.0220(15)
O5 0.0672(19) 0.0549(17) 0.0386(15) -0.0177(13) -0.0144(14) 0.0141(14)
O6 0.0425(13) 0.0265(12) 0.0383(13) 0.0032(9) -0.0145(11) -0.0041(10)
N1 0.0371(15) 0.0297(14) 0.0287(14) 0.0031(11) -0.0139(12) -0.0073(11)
N2 0.0466(16) 0.0348(15) 0.0307(15) 0.0067(12) -0.0205(13) -0.0118(13)
N3 0.0332(14) 0.0314(14) 0.0241(13) 0.0033(11) -0.0090(11) -0.0059(11)
N4 0.0348(14) 0.0271(14) 0.0307(15) 0.0009(11) -0.0137(12) -0.0027(11)
N5 0.0445(16) 0.0255(14) 0.0361(16) -0.0013(11) -0.0128(13) 0.0053(12)
N6 0.0321(14) 0.0296(14) 0.0236(13) 0.0006(10) -0.0095(11) -0.0039(11)
N7 0.0350(14) 0.0280(14) 0.0322(15) 0.0029(11) -0.0134(12) -0.0068(11)
N8 0.0437(16) 0.0335(15) 0.0316(15) -0.0033(12) -0.0139(13) -0.0092(12)
N9 0.0367(14) 0.0303(14) 0.0222(13) 0.0001(10) -0.0095(11) -0.0060(11)
N10 0.0349(15) 0.0317(14) 0.0276(14) 0.0073(11) -0.0056(12) -0.0037(12)
N11 0.0506(18) 0.0273(15) 0.058(2) 0.0013(13) -0.0233(16) -0.0032(13)
C1 0.0329(16) 0.0262(16) 0.0355(18) -0.0057(13) -0.0152(14) -0.0017(13)
C01C 0.0342(17) 0.0391(19) 0.0284(17) -0.0041(14) -0.0067(14) 0.0001(14)
C2 0.0423(19) 0.0307(17) 0.0363(19) -0.0031(14) -0.0178(16) -0.0060(14)
C3 0.056(2) 0.0266(17) 0.049(2) -0.0028(15) -0.0273(19) -0.0044(16)
C4 0.055(2) 0.036(2) 0.048(2) -0.0155(16) -0.0252(19) 0.0009(17)
C5 0.090(3) 0.040(2) 0.057(3) -0.0221(19) -0.036(2) 0.007(2)
C6 0.046(2) 0.041(2) 0.036(2) -0.0101(15) -0.0223(17) 0.0042(16)
C7 0.0354(17) 0.0388(19) 0.0300(18) -0.0068(14) -0.0131(14) -0.0002(14)
C8 0.0447(19) 0.0305(17) 0.0370(19) 0.0010(14) -0.0170(16) -0.0123(14)
C9 0.0466(19) 0.0350(17) 0.0276(17) 0.0097(13) -0.0179(15) -0.0152(15)
C10 0.0401(18) 0.0306(17) 0.0301(17) 0.0032(13) -0.0155(15) -0.0096(14)
C11 0.0331(16) 0.0324(17) 0.0274(16) -0.0006(13) -0.0117(14) -0.0071(13)
C12 0.0417(18) 0.0349(17) 0.0261(17) 0.0011(13) -0.0143(14) -0.0113(14)
C13 0.054(2) 0.040(2) 0.037(2) -0.0021(15) -0.0168(17) -0.0098(17)
C14 0.097(4) 0.036(2) 0.047(2) -0.0004(17) -0.033(2) -0.002(2)
C15 0.117(4) 0.049(2) 0.046(3) 0.0092(19) -0.035(3) -0.042(3)
C16 0.083(3) 0.072(3) 0.049(3) 0.022(2) -0.030(2) -0.050(3)
C17 0.050(2) 0.059(2) 0.041(2) 0.0113(18) -0.0204(18) -0.0253(19)
C18 0.0436(19) 0.0358(18) 0.0310(18) 0.0026(14) -0.0195(15) -0.0093(15)
C19 0.049(2) 0.045(2) 0.0338(19) 0.0094(15) -0.0193(16) -0.0181(17)
C20 0.057(2) 0.053(2) 0.048(2) 0.0021(18) -0.027(2) -0.0175(19)
C21 0.078(3) 0.063(3) 0.055(3) 0.004(2) -0.033(2) -0.027(2)
C22 0.066(3) 0.079(3) 0.044(2) 0.008(2) -0.029(2) -0.036(2)
C23 0.050(2) 0.087(3) 0.045(2) 0.010(2) -0.029(2) -0.017(2)
C24 0.053(2) 0.066(3) 0.041(2) 0.0022(19) -0.0205(19) -0.012(2)
C25 0.076(3) 0.049(2) 0.042(2) 0.0182(17) -0.036(2) -0.021(2)
C26 0.0426(19) 0.0288(17) 0.0337(18) 0.0028(13) -0.0156(15) -0.0012(14)
C27 0.0378(18) 0.0325(17) 0.0316(18) 0.0013(13) -0.0146(15) -0.0022(14)
C28 0.0360(17) 0.0316(17) 0.0273(17) 0.0001(13) -0.0101(14) -0.0015(14)
C29 0.0338(17) 0.0312(17) 0.0296(17) 0.0009(13) -0.0056(14) 0.0020(14)
C30 0.0418(19) 0.0381(19) 0.0343(19) 0.0003(15) -0.0094(16) -0.0080(15)
C31 0.053(2) 0.036(2) 0.054(2) -0.0024(17) -0.0100(19) -0.0120(17)
C32 0.054(2) 0.035(2) 0.058(3) 0.0076(18) -0.007(2) -0.0067(17)
C33 0.056(2) 0.046(2) 0.039(2) 0.0132(17) -0.0075(18) -0.0007(18)
C34 0.051(2) 0.0355(19) 0.0303(18) 0.0019(14) -0.0140(16) 0.0030(16)
C35 0.0417(19) 0.0321(18) 0.0339(18) -0.0009(14) -0.0115(15) -0.0003(14)
C36 0.045(2) 0.0323(18) 0.0361(19) -0.0023(14) -0.0102(16) 0.0033(15)
C37 0.048(2) 0.055(2) 0.041(2) -0.0090(18) -0.0099(18) 0.0037(18)
C38 0.045(2) 0.073(3) 0.051(3) -0.005(2) -0.001(2) 0.003(2)
C39 0.075(3) 0.043(2) 0.032(2) -0.0051(17) -0.002(2) 0.011(2)
C40 0.083(3) 0.037(2) 0.037(2) -0.0046(16) -0.016(2) -0.002(2)
C41 0.061(2) 0.041(2) 0.040(2) -0.0020(16) -0.0113(19) -0.0075(18)
C42 0.061(2) 0.0246(17) 0.045(2) -0.0019(15) -0.0126(19) 0.0071(16)
C43 0.0438(19) 0.0338(17) 0.0297(17) 0.0021(13) -0.0168(15) -0.0107(14)
C44 0.0360(17) 0.0305(16) 0.0274(17) -0.0020(13) -0.0137(14) -0.0055(13)
C45 0.0370(17) 0.0285(16) 0.0373(19) 0.0008(13) -0.0151(15) -0.0067(14)
C46 0.046(2) 0.0330(17) 0.0344(19) 0.0028(14) -0.0143(16) -0.0141(15)
C47 0.051(2) 0.044(2) 0.036(2) 0.0024(16) -0.0124(17) -0.0128(17)
C48 0.064(3) 0.069(3) 0.033(2) 0.0015(19) -0.0079(19) -0.024(2)
C49 0.100(4) 0.075(3) 0.039(2) 0.015(2) -0.019(2) -0.053(3)
C50 0.144(5) 0.044(2) 0.048(3) 0.014(2) -0.033(3) -0.034(3)
C51 0.103(4) 0.035(2) 0.046(2) 0.0029(17) -0.026(2) -0.013(2)
C52 0.0403(18) 0.0334(18) 0.0363(19) -0.0021(14) -0.0150(15) -0.0076(14)
C53 0.049(2) 0.0345(18) 0.039(2) -0.0047(15) -0.0149(17) -0.0097(16)
C54 0.059(3) 0.042(2) 0.101(4) -0.011(2) -0.031(3) -0.009(2)
C55 0.070(3) 0.061(3) 0.136(5) -0.023(3) -0.044(3) -0.021(3)
C56 0.090(4) 0.045(2) 0.059(3) -0.006(2) -0.024(3) -0.026(2)
C57 0.080(3) 0.034(2) 0.049(2) -0.0075(17) -0.013(2) -0.005(2)
C58 0.050(2) 0.040(2) 0.056(3) -0.0043(18) -0.0096(19) -0.0060(17)
C59 0.078(3) 0.050(2) 0.031(2) -0.0046(16) -0.019(2) -0.021(2)
C60 0.0351(17) 0.0265(16) 0.0296(17) 0.0023(13) -0.0079(14) -0.0085(13)
C61 0.0306(16) 0.0262(15) 0.0261(16) 0.0013(12) -0.0089(13) -0.0047(13)
C62 0.0314(16) 0.0268(16) 0.0300(17) 0.0001(13) -0.0083(14) -0.0017(13)
C63 0.0298(16) 0.0354(17) 0.0259(16) 0.0016(13) -0.0072(13) -0.0040(13)
C64 0.0312(17) 0.0367(18) 0.0375(19) 0.0030(14) -0.0088(15) -0.0022(14)
C65 0.0390(19) 0.056(2) 0.038(2) 0.0146(17) -0.0084(16) -0.0139(17)
C66 0.041(2) 0.073(3) 0.031(2) 0.0025(19) -0.0005(17) -0.011(2)
C67 0.043(2) 0.060(3) 0.038(2) -0.0154(18) -0.0047(17) -0.0057(18)
C68 0.0400(19) 0.0384(19) 0.0353(19) -0.0041(15) -0.0070(16) -0.0062(15)
C69 0.0346(17) 0.0345(18) 0.0288(17) 0.0029(13) -0.0032(14) -0.0052(14)
C70 0.0394(19) 0.0329(18) 0.040(2) 0.0065(15) -0.0070(16) 0.0008(15)
C71 0.038(2) 0.051(2) 0.045(2) 0.0110(17) -0.0090(17) -0.0022(17)
C72 0.045(2) 0.065(3) 0.064(3) 0.017(2) -0.012(2) 0.005(2)
C73 0.053(3) 0.052(3) 0.089(4) 0.011(2) -0.016(3) 0.012(2)
C74 0.078(3) 0.034(2) 0.088(4) 0.008(2) -0.022(3) 0.001(2)
C75 0.056(2) 0.037(2) 0.070(3) 0.0045(19) -0.010(2) -0.0033(18)
C76 0.043(2) 0.042(2) 0.038(2) 0.0139(16) -0.0045(16) -0.0053(16)
C77 0.0370(18) 0.0312(17) 0.0272(17) -0.0001(13) -0.0110(14) -0.0047(14)
C78 0.0367(18) 0.065(2) 0.0258(18) 0.0008(16) -0.0126(15) -0.0081(17)
C79 0.042(2) 0.082(3) 0.035(2) 0.018(2) -0.0173(17) -0.024(2)
C80 0.053(3) 0.116(4) 0.035(2) 0.019(3) -0.014(2) -0.031(3)
C81 0.049(3) 0.150(6) 0.028(2) 0.010(3) -0.005(2) -0.023(3)
C82 0.046(2) 0.114(4) 0.034(2) -0.021(3) -0.0096(19) 0.011(2)
C83 0.047(2) 0.070(3) 0.0264(19) -0.0059(18) -0.0133(17) 0.0041(19)
C84 0.092(4) 0.080(3) 0.081(4) 0.047(3) -0.042(3) -0.044(3)
C85 0.083(3) 0.068(3) 0.064(3) -0.027(2) -0.026(3) 0.013(3)
C86 0.049(2) 0.0247(16) 0.044(2) -0.0014(14) -0.0245(17) -0.0039(15)
C87 0.078(3) 0.040(2) 0.064(3) 0.017(2) -0.025(2) -0.013(2)
C88 0.068(3) 0.037(2) 0.092(4) -0.005(2) -0.031(3) 0.007(2)
F1 0.0832(12) 0.0797(13) 0.0817(15) 0.0290(12) -0.0206(12) -0.0148(10)
F2A 0.0832(12) 0.0797(13) 0.0817(15) 0.0290(12) -0.0206(12) -0.0148(10)
F2B 0.0832(12) 0.0797(13) 0.0817(15) 0.0290(12) -0.0206(12) -0.0148(10)
F3A 0.0832(12) 0.0797(13) 0.0817(15) 0.0290(12) -0.0206(12) -0.0148(10)
F3B 0.0832(12) 0.0797(13) 0.0817(15) 0.0290(12) -0.0206(12) -0.0148(10)
F4A 0.0832(12) 0.0797(13) 0.0817(15) 0.0290(12) -0.0206(12) -0.0148(10)
F4B 0.0832(12) 0.0797(13) 0.0817(15) 0.0290(12) -0.0206(12) -0.0148(10)
B1 0.063(3) 0.064(4) 0.090(5) 0.037(3) -0.020(3) -0.007(3)
F5A 0.154(2) 0.0659(12) 0.0597(11) 0.0020(9) -0.0292(13) -0.0358(13)
F5B 0.154(2) 0.0659(12) 0.0597(11) 0.0020(9) -0.0292(13) -0.0358(13)
F6 0.154(2) 0.0659(12) 0.0597(11) 0.0020(9) -0.0292(13) -0.0358(13)
F7A 0.154(2) 0.0659(12) 0.0597(11) 0.0020(9) -0.0292(13) -0.0358(13)
F7B 0.154(2) 0.0659(12) 0.0597(11) 0.0020(9) -0.0292(13) -0.0358(13)
F8A 0.154(2) 0.0659(12) 0.0597(11) 0.0020(9) -0.0292(13) -0.0358(13)
F8B 0.154(2) 0.0659(12) 0.0597(11) 0.0020(9) -0.0292(13) -0.0358(13)
B2 0.127(6) 0.067(4) 0.040(3) 0.020(3) -0.033(3) -0.027(4)
O7 0.141(5) 0.186(6) 0.123(4) -0.056(4) -0.052(4) -0.023(4)
N12 0.141(5) 0.121(5) 0.081(4) 0.026(3) -0.055(4) -0.053(4)
C89 0.189(8) 0.170(8) 0.096(5) 0.035(5) -0.082(6) -0.102(7)
C90 0.180(9) 0.119(7) 0.158(9) 0.017(6) -0.071(7) -0.009(7)
C91 0.123(6) 0.150(7) 0.099(6) -0.030(5) -0.055(5) -0.026(5)

loop_
_atom_type_symbol
_atom_type_description
_atom_type_scat_dispersion_real
_atom_type_scat_dispersion_imag
_atom_type_scat_source
C C 0.0033 0.0016 'International Tables Vol C Tables 4.2.6.8 and 6.1.1.4'
H H 0.0000 0.0000 'International Tables Vol C Tables 4.2.6.8 and 6.1.1.4'
B B 0.0013 0.0007 'International Tables Vol C Tables 4.2.6.8 and 6.1.1.4'
N N 0.0061 0.0033 'International Tables Vol C Tables 4.2.6.8 and 6.1.1.4'
O O 0.0106 0.0060 'International Tables Vol C Tables 4.2.6.8 and 6.1.1.4'
F F 0.0171 0.0103 'International Tables Vol C Tables 4.2.6.8 and 6.1.1.4'
Co Co 0.3494 0.9721 'International Tables Vol C Tables 4.2.6.8 and 6.1.1.4'

loop_
_geom_angle_atom_site_label_1
_geom_angle_atom_site_label_2
_geom_angle_atom_site_label_3
_geom_angle
_geom_angle_site_symmetry_1
_geom_angle_site_symmetry_3
_geom_angle_publ_flag
O1 Co1 O2 87.90(9) . . ?
O1 Co1 O6 87.19(9) . . ?
O1 Co1 N1 86.20(9) . . ?
O1 Co1 N3 160.68(10) . . ?
O1 Co1 N4 92.34(10) . . ?
O2 Co1 N1 91.11(9) . . ?
O2 Co1 N3 81.78(9) . . ?
O2 Co1 N4 171.76(9) . . ?
O6 Co1 O2 91.07(9) . . ?
O6 Co1 N1 172.96(10) . . ?
O6 Co1 N3 109.17(10) . . ?
O6 Co1 N4 97.17(9) . . ?
N3 Co1 N1 77.77(10) . . ?
N3 Co1 N4 95.59(10) . . ?
N4 Co1 N1 80.69(10) . . ?
O1 Co2 O3 93.83(9) . . ?
O1 Co2 N6 84.54(9) . . ?
O1 Co2 N7 100.94(10) . . ?
O1 Co2 N9 141.18(10) . . ?
O3 Co2 N6 169.57(10) . . ?
O3 Co2 N7 110.95(10) . . ?
O3 Co2 N9 99.49(9) . . ?
N7 Co2 N6 79.45(10) . . ?
N7 Co2 N9 107.81(10) . . ?
N9 Co2 N6 75.90(9) . . ?
Co2 O1 Co1 126.13(11) . . ?
C1 O1 Co1 119.67(19) . . ?
C1 O1 Co2 113.86(19) . . ?
C77 O2 Co1 136.3(2) . . ?
C77 O3 Co2 134.2(2) . . ?
C79 O4 C84 117.1(4) . . ?
C83 O5 C85 117.1(3) . . ?
C86 O6 Co1 126.0(2) . . ?
C8 N1 Co1 112.67(19) . . ?
C9 N1 Co1 105.41(19) . . ?
C9 N1 C8 110.6(3) . . ?
C9 N1 C26 110.1(3) . . ?
C26 N1 Co1 107.88(19) . . ?
C26 N1 C8 110.0(3) . . ?
C10 N2 C18 107.6(3) . . ?
C10 N2 C25 124.8(3) . . ?
C18 N2 C25 127.4(3) . . ?
C10 N3 Co1 111.8(2) . . ?
C10 N3 C11 106.2(3) . . ?
C11 N3 Co1 142.0(2) . . ?
C27 N4 Co1 108.7(2) . . ?
C27 N4 C28 105.8(3) . . ?
C28 N4 Co1 138.8(2) . . ?
C27 N5 C35 107.1(3) . . ?
C27 N5 C42 127.1(3) . . ?
C35 N5 C42 125.8(3) . . ?
C01C N6 Co2 113.87(19) . . ?
C43 N6 Co2 104.89(19) . . ?
C43 N6 C01C 111.3(3) . . ?
C60 N6 Co2 107.07(18) . . ?
C60 N6 C01C 109.6(2) . . ?
C60 N6 C43 109.9(2) . . ?
C44 N7 Co2 111.9(2) . . ?
C44 N7 C45 105.8(3) . . ?
C45 N7 Co2 140.5(2) . . ?
C44 N8 C52 107.6(3) . . ?
C44 N8 C59 126.8(3) . . ?
C52 N8 C59 125.6(3) . . ?
C61 N9 Co2 114.4(2) . . ?
C61 N9 C62 105.5(2) . . ?
C62 N9 Co2 139.8(2) . . ?
C61 N10 C69 107.1(3) . . ?
C61 N10 C76 126.5(3) . . ?
C69 N10 C76 126.3(3) . . ?
C86 N11 C87 121.6(3) . . ?
C86 N11 C88 120.1(4) . . ?
C87 N11 C88 118.3(3) . . ?
O1 C1 C2 120.2(3) . . ?
O1 C1 C7 119.1(3) . . ?
C2 C1 C7 120.7(3) . . ?
N6 C01C H01A 109.4 . . ?
N6 C01C H01B 109.4 . . ?
N6 C01C C7 111.1(3) . . ?
H01A C01C H01B 108.0 . . ?
C7 C01C H01A 109.4 . . ?
C7 C01C H01B 109.4 . . ?
C1 C2 C3 118.8(3) . . ?
C1 C2 C8 118.8(3) . . ?
C3 C2 C8 122.4(3) . . ?
C2 C3 H3 119.3 . . ?
C4 C3 C2 121.4(3) . . ?
C4 C3 H3 119.3 . . ?
C3 C4 C5 120.9(4) . . ?
C3 C4 C6 118.8(3) . . ?
C6 C4 C5 120.2(4) . . ?
C4 C5 H5A 109.5 . . ?
C4 C5 H5B 109.5 . . ?
C4 C5 H5C 109.5 . . ?
H5A C5 H5B 109.5 . . ?
H5A C5 H5C 109.5 . . ?
H5B C5 H5C 109.5 . . ?
C4 C6 H6 119.5 . . ?
C4 C6 C7 121.1(3) . . ?
C7 C6 H6 119.5 . . ?
C1 C7 C01C 117.7(3) . . ?
C1 C7 C6 119.2(3) . . ?
C6 C7 C01C 123.1(3) . . ?
N1 C8 C2 110.0(3) . . ?
N1 C8 H8A 109.7 . . ?
N1 C8 H8B 109.7 . . ?
C2 C8 H8A 109.7 . . ?
C2 C8 H8B 109.7 . . ?
H8A C8 H8B 108.2 . . ?
N1 C9 H9A 110.2 . . ?
N1 C9 H9B 110.2 . . ?
N1 C9 C10 107.5(3) . . ?
H9A C9 H9B 108.5 . . ?
C10 C9 H9A 110.2 . . ?
C10 C9 H9B 110.2 . . ?
N2 C10 C9 127.0(3) . . ?
N3 C10 N2 111.2(3) . . ?
N3 C10 C9 121.8(3) . . ?
N3 C11 C12 121.8(3) . . ?
C18 C11 N3 109.4(3) . . ?
C18 C11 C12 128.9(3) . . ?
C13 C12 C11 120.4(3) . . ?
C13 C12 C17 118.5(3) . . ?
C17 C12 C11 121.1(3) . . ?
C12 C13 H13 119.6 . . ?
C12 C13 C14 120.8(4) . . ?
C14 C13 H13 119.6 . . ?
C13 C14 H14 120.3 . . ?
C15 C14 C13 119.4(4) . . ?
C15 C14 H14 120.3 . . ?
C14 C15 H15 120.0 . . ?
C16 C15 C14 120.0(4) . . ?
C16 C15 H15 120.0 . . ?
C15 C16 H16 119.7 . . ?
C15 C16 C17 120.5(4) . . ?
C17 C16 H16 119.7 . . ?
C12 C17 H17 119.6 . . ?
C16 C17 C12 120.8(4) . . ?
C16 C17 H17 119.6 . . ?
N2 C18 C19 123.4(3) . . ?
C11 C18 N2 105.6(3) . . ?
C11 C18 C19 131.0(3) . . ?
C20 C19 C18 119.7(3) . . ?
C20 C19 C24 118.4(4) . . ?
C24 C19 C18 121.9(4) . . ?
C19 C20 H20 119.6 . . ?
C19 C20 C21 120.8(4) . . ?
C21 C20 H20 119.6 . . ?
C20 C21 H21 120.0 . . ?
C22 C21 C20 119.9(4) . . ?
C22 C21 H21 120.0 . . ?
C21 C22 H22 119.8 . . ?
C23 C22 C21 120.3(4) . . ?
C23 C22 H22 119.8 . . ?
C22 C23 H23 120.1 . . ?
C22 C23 C24 119.8(4) . . ?
C24 C23 H23 120.1 . . ?
C19 C24 H24 119.6 . . ?
C23 C24 C19 120.7(4) . . ?
C23 C24 H24 119.6 . . ?
N2 C25 H25A 109.5 . . ?
N2 C25 H25B 109.5 . . ?
N2 C25 H25C 109.5 . . ?
H25A C25 H25B 109.5 . . ?
H25A C25 H25C 109.5 . . ?
H25B C25 H25C 109.5 . . ?
N1 C26 H26A 109.7 . . ?
N1 C26 H26B 109.7 . . ?
N1 C26 C27 109.7(3) . . ?
H26A C26 H26B 108.2 . . ?
C27 C26 H26A 109.7 . . ?
C27 C26 H26B 109.7 . . ?
N4 C27 N5 111.8(3) . . ?
N4 C27 C26 122.6(3) . . ?
N5 C27 C26 125.5(3) . . ?
N4 C28 C29 123.3(3) . . ?
C35 C28 N4 108.9(3) . . ?
C35 C28 C29 127.3(3) . . ?
C30 C29 C28 120.0(3) . . ?
C34 C29 C28 121.5(3) . . ?
C34 C29 C30 118.3(3) . . ?
C29 C30 H30 119.6 . . ?
C31 C30 C29 120.9(3) . . ?
C31 C30 H30 119.6 . . ?
C30 C31 H31 119.9 . . ?
C30 C31 C32 120.2(4) . . ?
C32 C31 H31 119.9 . . ?
C31 C32 H32 120.1 . . ?
C33 C32 C31 119.8(4) . . ?
C33 C32 H32 120.1 . . ?
C32 C33 H33 119.9 . . ?
C32 C33 C34 120.1(4) . . ?
C34 C33 H33 119.9 . . ?
C29 C34 C33 120.5(4) . . ?
C29 C34 H34 119.7 . . ?
C33 C34 H34 119.7 . . ?
N5 C35 C36 121.0(3) . . ?
C28 C35 N5 106.4(3) . . ?
C28 C35 C36 132.6(3) . . ?
C37 C36 C35 120.2(4) . . ?
C37 C36 C41 119.6(4) . . ?
C41 C36 C35 120.1(4) . . ?
C36 C37 H37 120.6 . . ?
C36 C37 C38 118.8(4) . . ?
C38 C37 H37 120.6 . . ?
C37 C38 H38 119.3 . . ?
C39 C38 C37 121.3(4) . . ?
C39 C38 H38 119.3 . . ?
C38 C39 H39 120.3 . . ?
C38 C39 C40 119.4(4) . . ?
C40 C39 H39 120.3 . . ?
C39 C40 H40 119.7 . . ?
C39 C40 C41 120.6(4) . . ?
C41 C40 H40 119.7 . . ?
C36 C41 H41 119.9 . . ?
C40 C41 C36 120.2(4) . . ?
C40 C41 H41 119.9 . . ?
N5 C42 H42A 109.5 . . ?
N5 C42 H42B 109.5 . . ?
N5 C42 H42C 109.5 . . ?
H42A C42 H42B 109.5 . . ?
H42A C42 H42C 109.5 . . ?
H42B C42 H42C 109.5 . . ?
N6 C43 H43A 110.0 . . ?
N6 C43 H43B 110.0 . . ?
N6 C43 C44 108.6(3) . . ?
H43A C43 H43B 108.3 . . ?
C44 C43 H43A 110.0 . . ?
C44 C43 H43B 110.0 . . ?
N7 C44 N8 111.7(3) . . ?
N7 C44 C43 123.2(3) . . ?
N8 C44 C43 125.0(3) . . ?
N7 C45 C46 124.4(3) . . ?
C52 C45 N7 109.0(3) . . ?
C52 C45 C46 126.6(3) . . ?
C47 C46 C45 122.2(3) . . ?
C47 C46 C51 117.6(3) . . ?
C51 C46 C45 120.1(3) . . ?
C46 C47 H47 119.0 . . ?
C48 C47 C46 121.9(4) . . ?
C48 C47 H47 119.0 . . ?
C47 C48 H48 120.0 . . ?
C49 C48 C47 120.0(4) . . ?
C49 C48 H48 120.0 . . ?
C48 C49 H49 120.2 . . ?
C48 C49 C50 119.5(4) . . ?
C50 C49 H49 120.2 . . ?
C49 C50 H50 119.6 . . ?
C49 C50 C51 120.7(4) . . ?
C51 C50 H50 119.6 . . ?
C46 C51 H51 119.9 . . ?
C50 C51 C46 120.2(4) . . ?
C50 C51 H51 119.9 . . ?
N8 C52 C53 121.9(3) . . ?
C45 C52 N8 105.9(3) . . ?
C45 C52 C53 132.2(3) . . ?
C54 C53 C52 120.8(3) . . ?
C54 C53 C58 118.0(4) . . ?
C58 C53 C52 121.2(4) . . ?
C53 C54 H54 120.0 . . ?
C53 C54 C55 120.0(4) . . ?
C55 C54 H54 120.0 . . ?
C54 C55 H55 119.6 . . ?
C56 C55 C54 120.9(5) . . ?
C56 C55 H55 119.6 . . ?
C55 C56 H56 120.3 . . ?
C57 C56 C55 119.5(4) . . ?
C57 C56 H56 120.3 . . ?
C56 C57 H57 119.9 . . ?
C56 C57 C58 120.2(4) . . ?
C58 C57 H57 119.9 . . ?
C53 C58 C57 121.5(4) . . ?
C53 C58 H58 119.3 . . ?
C57 C58 H58 119.3 . . ?
N8 C59 H59A 109.5 . . ?
N8 C59 H59B 109.5 . . ?
N8 C59 H59C 109.5 . . ?
H59A C59 H59B 109.5 . . ?
H59A C59 H59C 109.5 . . ?
H59B C59 H59C 109.5 . . ?
N6 C60 H60A 110.5 . . ?
N6 C60 H60B 110.5 . . ?
N6 C60 C61 105.9(2) . . ?
H60A C60 H60B 108.7 . . ?
C61 C60 H60A 110.5 . . ?
C61 C60 H60B 110.5 . . ?
N9 C61 N10 112.2(3) . . ?
N9 C61 C60 121.5(3) . . ?
N10 C61 C60 126.4(3) . . ?
N9 C62 C63 122.2(3) . . ?
C69 C62 N9 109.4(3) . . ?
C69 C62 C63 128.4(3) . . ?
C64 C63 C62 120.8(3) . . ?
C64 C63 C68 118.8(3) . . ?
C68 C63 C62 120.5(3) . . ?
C63 C64 H64 119.4 . . ?
C63 C64 C65 121.1(3) . . ?
C65 C64 H64 119.4 . . ?
C64 C65 H65 120.3 . . ?
C66 C65 C64 119.3(4) . . ?
C66 C65 H65 120.3 . . ?
C65 C66 H66 119.8 . . ?
C65 C66 C67 120.4(3) . . ?
C67 C66 H66 119.8 . . ?
C66 C67 H67 119.5 . . ?
C66 C67 C68 120.9(4) . . ?
C68 C67 H67 119.5 . . ?
C63 C68 H68 120.3 . . ?
C67 C68 C63 119.5(3) . . ?
C67 C68 H68 120.3 . . ?
N10 C69 C70 123.1(3) . . ?
C62 C69 N10 105.9(3) . . ?
C62 C69 C70 130.9(3) . . ?
C71 C70 C69 119.6(3) . . ?
C75 C70 C69 121.3(4) . . ?
C75 C70 C71 119.2(3) . . ?
C70 C71 H71 119.9 . . ?
C72 C71 C70 120.1(4) . . ?
C72 C71 H71 119.9 . . ?
C71 C72 H72 119.6 . . ?
C73 C72 C71 120.9(5) . . ?
C73 C72 H72 119.6 . . ?
C72 C73 H73 119.7 . . ?
C72 C73 C74 120.6(4) . . ?
C74 C73 H73 119.7 . . ?
C73 C74 H74 120.2 . . ?
C73 C74 C75 119.5(4) . . ?
C75 C74 H74 120.2 . . ?
C70 C75 C74 119.7(4) . . ?
C70 C75 H75 120.2 . . ?
C74 C75 H75 120.2 . . ?
N10 C76 H76A 109.5 . . ?
N10 C76 H76B 109.5 . . ?
N10 C76 H76C 109.5 . . ?
H76A C76 H76B 109.5 . . ?
H76A C76 H76C 109.5 . . ?
H76B C76 H76C 109.5 . . ?
O2 C77 C78 117.1(3) . . ?
O3 C77 O2 126.7(3) . . ?
O3 C77 C78 116.2(3) . . ?
C79 C78 C77 121.0(3) . . ?
C83 C78 C77 120.0(3) . . ?
C83 C78 C79 119.0(4) . . ?
O4 C79 C78 115.0(3) . . ?
O4 C79 C80 124.5(4) . . ?
C80 C79 C78 120.5(4) . . ?
C79 C80 H80 120.5 . . ?
C81 C80 C79 119.0(5) . . ?
C81 C80 H80 120.5 . . ?
C80 C81 H81 118.9 . . ?
C80 C81 C82 122.2(4) . . ?
C82 C81 H81 118.9 . . ?
C81 C82 H82 120.6 . . ?
C81 C82 C83 118.8(5) . . ?
C83 C82 H82 120.6 . . ?
O5 C83 C78 115.1(3) . . ?
O5 C83 C82 124.6(4) . . ?
C78 C83 C82 120.4(4) . . ?
O4 C84 H84A 109.5 . . ?
O4 C84 H84B 109.5 . . ?
O4 C84 H84C 109.5 . . ?
H84A C84 H84B 109.5 . . ?
H84A C84 H84C 109.5 . . ?
H84B C84 H84C 109.5 . . ?
O5 C85 H85A 109.5 . . ?
O5 C85 H85B 109.5 . . ?
O5 C85 H85C 109.5 . . ?
H85A C85 H85B 109.5 . . ?
H85A C85 H85C 109.5 . . ?
H85B C85 H85C 109.5 . . ?
O6 C86 N11 123.7(4) . . ?
O6 C86 H86 118.1 . . ?
N11 C86 H86 118.1 . . ?
N11 C87 H87A 109.5 . . ?
N11 C87 H87B 109.5 . . ?
N11 C87 H87C 109.5 . . ?
H87A C87 H87B 109.5 . . ?
H87A C87 H87C 109.5 . . ?
H87B C87 H87C 109.5 . . ?
N11 C88 H88A 109.5 . . ?
N11 C88 H88B 109.5 . . ?
N11 C88 H88C 109.5 . . ?
H88A C88 H88B 109.5 . . ?
H88A C88 H88C 109.5 . . ?
H88B C88 H88C 109.5 . . ?
F1 B1 F2B 105.2(5) . . ?
F1 B1 F3A 103.9(5) . . ?
F1 B1 F4A 102.5(4) . . ?
F1 B1 F4B 126.1(5) . . ?
F2A B1 F1 113.9(5) . . ?
F2A B1 F3A 104.1(5) . . ?
F2A B1 F4A 122.6(6) . . ?
F3B B1 F1 114.7(6) . . ?
F3B B1 F2B 103.1(5) . . ?
F3B B1 F4B 97.8(6) . . ?
F4A B1 F3A 108.6(5) . . ?
F4B B1 F2B 107.8(6) . . ?
F5A B2 F6 121.6(5) . . ?
F5A B2 F8A 101.2(6) . . ?
F5B B2 F7B 111.1(7) . . ?
F5B B2 F8B 130.4(7) . . ?
F6 B2 F5B 99.0(5) . . ?
F6 B2 F7B 95.9(5) . . ?
F6 B2 F8A 94.1(4) . . ?
F6 B2 F8B 114.9(5) . . ?
F7A B2 F5A 104.5(6) . . ?
F7A B2 F6 120.6(6) . . ?
F7A B2 F8A 112.5(6) . . ?
F8B B2 F7B 100.6(6) . . ?
C89 N12 C90 117.9(8) . . ?
C91 N12 C89 124.8(8) . . ?
C91 N12 C90 117.2(7) . . ?
N12 C89 H89A 109.5 . . ?
N12 C89 H89B 109.5 . . ?
N12 C89 H89C 109.5 . . ?
H89A C89 H89B 109.5 . . ?
H89A C89 H89C 109.5 . . ?
H89B C89 H89C 109.5 . . ?
N12 C90 H90A 109.5 . . ?
N12 C90 H90B 109.5 . . ?
N12 C90 H90C 109.5 . . ?
H90A C90 H90B 109.5 . . ?
H90A C90 H90C 109.5 . . ?
H90B C90 H90C 109.5 . . ?
O7 C91 N12 128.4(9) . . ?
O7 C91 H91 115.8 . . ?
N12 C91 H91 115.8 . . ?

loop_
_geom_bond_atom_site_label_1
_geom_bond_atom_site_label_2
_geom_bond_distance
_geom_bond_site_symmetry_2
_geom_bond_publ_flag
Co1 O1 2.026(2) . ?
Co1 O2 2.111(2) . ?
Co1 O6 2.089(2) . ?
Co1 N1 2.227(3) . ?
Co1 N3 2.115(3) . ?
Co1 N4 2.156(3) . ?
Co2 O1 1.960(2) . ?
Co2 O3 1.968(2) . ?
Co2 N6 2.254(3) . ?
Co2 N7 2.084(3) . ?
Co2 N9 2.106(3) . ?
O1 C1 1.352(4) . ?
O2 C77 1.250(4) . ?
O3 C77 1.243(4) . ?
O4 C79 1.356(5) . ?
O4 C84 1.423(5) . ?
O5 C83 1.361(5) . ?
O5 C85 1.416(5) . ?
O6 C86 1.239(4) . ?
N1 C8 1.482(4) . ?
N1 C9 1.468(4) . ?
N1 C26 1.474(4) . ?
N2 C10 1.330(4) . ?
N2 C18 1.392(4) . ?
N2 C25 1.448(4) . ?
N3 C10 1.322(4) . ?
N3 C11 1.379(4) . ?
N4 C27 1.327(4) . ?
N4 C28 1.380(4) . ?
N5 C27 1.330(4) . ?
N5 C35 1.383(4) . ?
N5 C42 1.457(4) . ?
N6 C01C 1.492(4) . ?
N6 C43 1.474(4) . ?
N6 C60 1.470(4) . ?
N7 C44 1.315(4) . ?
N7 C45 1.382(4) . ?
N8 C44 1.333(4) . ?
N8 C52 1.374(4) . ?
N8 C59 1.456(4) . ?
N9 C61 1.313(4) . ?
N9 C62 1.390(4) . ?
N10 C61 1.339(4) . ?
N10 C69 1.385(4) . ?
N10 C76 1.461(4) . ?
N11 C86 1.306(4) . ?
N11 C87 1.442(5) . ?
N11 C88 1.457(5) . ?
C1 C2 1.379(5) . ?
C1 C7 1.382(5) . ?
C01C H01A 0.9900 . ?
C01C H01B 0.9900 . ?
C01C C7 1.495(5) . ?
C2 C3 1.392(5) . ?
C2 C8 1.498(5) . ?
C3 H3 0.9500 . ?
C3 C4 1.369(5) . ?
C4 C5 1.509(5) . ?
C4 C6 1.380(5) . ?
C5 H5A 0.9800 . ?
C5 H5B 0.9800 . ?
C5 H5C 0.9800 . ?
C6 H6 0.9500 . ?
C6 C7 1.382(5) . ?
C8 H8A 0.9900 . ?
C8 H8B 0.9900 . ?
C9 H9A 0.9900 . ?
C9 H9B 0.9900 . ?
C9 C10 1.482(5) . ?
C11 C12 1.466(4) . ?
C11 C18 1.356(4) . ?
C12 C13 1.371(5) . ?
C12 C17 1.382(5) . ?
C13 H13 0.9500 . ?
C13 C14 1.383(5) . ?
C14 H14 0.9500 . ?
C14 C15 1.379(7) . ?
C15 H15 0.9500 . ?
C15 C16 1.355(7) . ?
C16 H16 0.9500 . ?
C16 C17 1.366(6) . ?
C17 H17 0.9500 . ?
C18 C19 1.468(5) . ?
C19 C20 1.368(6) . ?
C19 C24 1.384(5) . ?
C20 H20 0.9500 . ?
C20 C21 1.380(6) . ?
C21 H21 0.9500 . ?
C21 C22 1.369(6) . ?
C22 H22 0.9500 . ?
C22 C23 1.355(6) . ?
C23 H23 0.9500 . ?
C23 C24 1.383(6) . ?
C24 H24 0.9500 . ?
C25 H25A 0.9800 . ?
C25 H25B 0.9800 . ?
C25 H25C 0.9800 . ?
C26 H26A 0.9900 . ?
C26 H26B 0.9900 . ?
C26 C27 1.485(5) . ?
C28 C29 1.462(4) . ?
C28 C35 1.363(5) . ?
C29 C30 1.387(5) . ?
C29 C34 1.383(5) . ?
C30 H30 0.9500 . ?
C30 C31 1.370(5) . ?
C31 H31 0.9500 . ?
C31 C32 1.377(6) . ?
C32 H32 0.9500 . ?
C32 C33 1.365(6) . ?
C33 H33 0.9500 . ?
C33 C34 1.388(5) . ?
C34 H34 0.9500 . ?
C35 C36 1.483(5) . ?
C36 C37 1.377(6) . ?
C36 C41 1.386(6) . ?
C37 H37 0.9500 . ?
C37 C38 1.388(6) . ?
C38 H38 0.9500 . ?
C38 C39 1.364(7) . ?
C39 H39 0.9500 . ?
C39 C40 1.365(7) . ?
C40 H40 0.9500 . ?
C40 C41 1.368(5) . ?
C41 H41 0.9500 . ?
C42 H42A 0.9800 . ?
C42 H42B 0.9800 . ?
C42 H42C 0.9800 . ?
C43 H43A 0.9900 . ?
C43 H43B 0.9900 . ?
C43 C44 1.482(4) . ?
C45 C46 1.457(5) . ?
C45 C52 1.366(5) . ?
C46 C47 1.371(5) . ?
C46 C51 1.389(5) . ?
C47 H47 0.9500 . ?
C47 C48 1.363(5) . ?
C48 H48 0.9500 . ?
C48 C49 1.362(6) . ?
C49 H49 0.9500 . ?
C49 C50 1.365(7) . ?
C50 H50 0.9500 . ?
C50 C51 1.372(6) . ?
C51 H51 0.9500 . ?
C52 C53 1.466(5) . ?
C53 C54 1.366(6) . ?
C53 C58 1.372(5) . ?
C54 H54 0.9500 . ?
C54 C55 1.381(6) . ?
C55 H55 0.9500 . ?
C55 C56 1.362(7) . ?
C56 H56 0.9500 . ?
C56 C57 1.341(7) . ?
C57 H57 0.9500 . ?
C57 C58 1.372(6) . ?
C58 H58 0.9500 . ?
C59 H59A 0.9800 . ?
C59 H59B 0.9800 . ?
C59 H59C 0.9800 . ?
C60 H60A 0.9900 . ?
C60 H60B 0.9900 . ?
C60 C61 1.487(4) . ?
C62 C63 1.461(4) . ?
C62 C69 1.359(4) . ?
C63 C64 1.378(5) . ?
C63 C68 1.395(5) . ?
C64 H64 0.9500 . ?
C64 C65 1.383(5) . ?
C65 H65 0.9500 . ?
C65 C66 1.366(6) . ?
C66 H66 0.9500 . ?
C66 C67 1.367(6) . ?
C67 H67 0.9500 . ?
C67 C68 1.376(5) . ?
C68 H68 0.9500 . ?
C69 C70 1.464(5) . ?
C70 C71 1.379(5) . ?
C70 C75 1.370(5) . ?
C71 H71 0.9500 . ?
C71 C72 1.377(5) . ?
C72 H72 0.9500 . ?
C72 C73 1.331(7) . ?
C73 H73 0.9500 . ?
C73 C74 1.369(7) . ?
C74 H74 0.9500 . ?
C74 C75 1.400(6) . ?
C75 H75 0.9500 . ?
C76 H76A 0.9800 . ?
C76 H76B 0.9800 . ?
C76 H76C 0.9800 . ?
C77 C78 1.494(5) . ?
C78 C79 1.395(5) . ?
C78 C83 1.378(5) . ?
C79 C80 1.382(6) . ?
C80 H80 0.9500 . ?
C80 C81 1.352(8) . ?
C81 H81 0.9500 . ?
C81 C82 1.375(8) . ?
C82 H82 0.9500 . ?
C82 C83 1.389(6) . ?
C84 H84A 0.9800 . ?
C84 H84B 0.9800 . ?
C84 H84C 0.9800 . ?
C85 H85A 0.9800 . ?
C85 H85B 0.9800 . ?
C85 H85C 0.9800 . ?
C86 H86 0.9500 . ?
C87 H87A 0.9800 . ?
C87 H87B 0.9800 . ?
C87 H87C 0.9800 . ?
C88 H88A 0.9800 . ?
C88 H88B 0.9800 . ?
C88 H88C 0.9800 . ?
F1 B1 1.339(6) . ?
F2A B1 1.332(7) . ?
F2B B1 1.458(8) . ?
F3A B1 1.420(8) . ?
F3B B1 1.331(8) . ?
F4A B1 1.392(7) . ?
F4B B1 1.342(8) . ?
F5A B2 1.335(7) . ?
F5B B2 1.382(9) . ?
F6 B2 1.352(6) . ?
F7A B2 1.293(8) . ?
F7B B2 1.492(9) . ?
F8A B2 1.452(8) . ?
F8B B2 1.408(9) . ?
O7 C91 1.232(8) . ?
N12 C89 1.423(8) . ?
N12 C90 1.462(10) . ?
N12 C91 1.273(9) . ?
C89 H89A 0.9800 . ?
C89 H89B 0.9800 . ?
C89 H89C 0.9800 . ?
C90 H90A 0.9800 . ?
C90 H90B 0.9800 . ?
C90 H90C 0.9800 . ?
C91 H91 0.9500 . ?

loop_
_geom_torsion_atom_site_label_1
_geom_torsion_atom_site_label_2
_geom_torsion_atom_site_label_3
_geom_torsion_atom_site_label_4
_geom_torsion
_geom_torsion_site_symmetry_1
_geom_torsion_site_symmetry_2
_geom_torsion_site_symmetry_3
_geom_torsion_site_symmetry_4
_geom_torsion_publ_flag
Co1 O1 C1 C2 59.6(4) . . . . ?
Co1 O1 C1 C7 -120.8(3) . . . . ?
Co1 O2 C77 O3 -11.4(5) . . . . ?
Co1 O2 C77 C78 171.0(2) . . . . ?
Co1 O6 C86 N11 -174.7(3) . . . . ?
Co1 N1 C8 C2 62.7(3) . . . . ?
Co1 N1 C9 C10 -40.9(3) . . . . ?
Co1 N1 C26 C27 -27.0(3) . . . . ?
Co1 N3 C10 N2 177.2(2) . . . . ?
Co1 N3 C10 C9 -4.2(4) . . . . ?
Co1 N3 C11 C12 4.4(5) . . . . ?
Co1 N3 C11 C18 -175.8(3) . . . . ?
Co1 N4 C27 N5 155.9(2) . . . . ?
Co1 N4 C27 C26 -27.8(4) . . . . ?
Co1 N4 C28 C29 43.0(5) . . . . ?
Co1 N4 C28 C35 -144.6(3) . . . . ?
Co2 O1 C1 C2 -114.1(3) . . . . ?
Co2 O1 C1 C7 65.5(3) . . . . ?
Co2 O3 C77 O2 8.4(5) . . . . ?
Co2 O3 C77 C78 -174.0(2) . . . . ?
Co2 N6 C01C C7 45.4(3) . . . . ?
Co2 N6 C43 C44 -35.4(3) . . . . ?
Co2 N6 C60 C61 -40.4(3) . . . . ?
Co2 N7 C44 N8 169.1(2) . . . . ?
Co2 N7 C44 C43 -7.8(4) . . . . ?
Co2 N7 C45 C46 19.0(5) . . . . ?
Co2 N7 C45 C52 -163.1(3) . . . . ?
Co2 N9 C61 N10 173.4(2) . . . . ?
Co2 N9 C61 C60 -4.5(4) . . . . ?
Co2 N9 C62 C63 11.1(6) . . . . ?
Co2 N9 C62 C69 -170.7(3) . . . . ?
O1 C1 C2 C3 178.2(3) . . . . ?
O1 C1 C2 C8 -4.6(5) . . . . ?
O1 C1 C7 C01C 5.3(5) . . . . ?
O1 C1 C7 C6 -177.1(3) . . . . ?
O2 C77 C78 C79 -77.4(5) . . . . ?
O2 C77 C78 C83 100.2(4) . . . . ?
O3 C77 C78 C79 104.8(4) . . . . ?
O3 C77 C78 C83 -77.6(5) . . . . ?
O4 C79 C80 C81 177.8(4) . . . . ?
N1 C9 C10 N2 -148.9(3) . . . . ?
N1 C9 C10 N3 32.7(4) . . . . ?
N1 C26 C27 N4 39.5(5) . . . . ?
N1 C26 C27 N5 -144.8(3) . . . . ?
N2 C18 C19 C20 -125.8(4) . . . . ?
N2 C18 C19 C24 54.7(5) . . . . ?
N3 C11 C12 C13 50.6(5) . . . . ?
N3 C11 C12 C17 -129.4(4) . . . . ?
N3 C11 C18 N2 -0.8(4) . . . . ?
N3 C11 C18 C19 -179.5(3) . . . . ?
N4 C28 C29 C30 31.2(5) . . . . ?
N4 C28 C29 C34 -154.2(3) . . . . ?
N4 C28 C35 N5 -1.0(4) . . . . ?
N4 C28 C35 C36 179.6(4) . . . . ?
N5 C35 C36 C37 -110.5(4) . . . . ?
N5 C35 C36 C41 70.1(5) . . . . ?
N6 C01C C7 C1 -63.8(4) . . . . ?
N6 C01C C7 C6 118.7(4) . . . . ?
N6 C43 C44 N7 32.1(4) . . . . ?
N6 C43 C44 N8 -144.5(3) . . . . ?
N6 C60 C61 N9 32.2(4) . . . . ?
N6 C60 C61 N10 -145.4(3) . . . . ?
N7 C45 C46 C47 40.4(5) . . . . ?
N7 C45 C46 C51 -142.8(4) . . . . ?
N7 C45 C52 N8 0.1(4) . . . . ?
N7 C45 C52 C53 -177.8(4) . . . . ?
N8 C52 C53 C54 -91.6(5) . . . . ?
N8 C52 C53 C58 86.3(5) . . . . ?
N9 C62 C63 C64 -41.4(5) . . . . ?
N9 C62 C63 C68 138.3(3) . . . . ?
N9 C62 C69 N10 -1.0(4) . . . . ?
N9 C62 C69 C70 175.7(4) . . . . ?
N10 C69 C70 C71 122.1(4) . . . . ?
N10 C69 C70 C75 -57.9(6) . . . . ?
C1 C2 C3 C4 -0.5(6) . . . . ?
C1 C2 C8 N1 -60.9(4) . . . . ?
C01C N6 C43 C44 88.1(3) . . . . ?
C01C N6 C60 C61 -164.3(3) . . . . ?
C2 C1 C7 C01C -175.1(3) . . . . ?
C2 C1 C7 C6 2.5(5) . . . . ?
C2 C3 C4 C5 179.7(4) . . . . ?
C2 C3 C4 C6 1.2(6) . . . . ?
C3 C2 C8 N1 116.2(4) . . . . ?
C3 C4 C6 C7 -0.1(6) . . . . ?
C4 C6 C7 C1 -1.7(6) . . . . ?
C4 C6 C7 C01C 175.7(3) . . . . ?
C5 C4 C6 C7 -178.6(4) . . . . ?
C7 C1 C2 C3 -1.4(5) . . . . ?
C7 C1 C2 C8 175.8(3) . . . . ?
C8 N1 C9 C10 -163.0(3) . . . . ?
C8 N1 C26 C27 96.2(3) . . . . ?
C8 C2 C3 C4 -177.6(4) . . . . ?
C9 N1 C8 C2 -179.6(3) . . . . ?
C9 N1 C26 C27 -141.6(3) . . . . ?
C10 N2 C18 C11 0.4(4) . . . . ?
C10 N2 C18 C19 179.3(3) . . . . ?
C10 N3 C11 C12 -179.0(3) . . . . ?
C10 N3 C11 C18 0.8(4) . . . . ?
C11 N3 C10 N2 -0.5(4) . . . . ?
C11 N3 C10 C9 178.1(3) . . . . ?
C11 C12 C13 C14 179.8(3) . . . . ?
C11 C12 C17 C16 -179.3(4) . . . . ?
C11 C18 C19 C20 52.7(6) . . . . ?
C11 C18 C19 C24 -126.8(4) . . . . ?
C12 C11 C18 N2 179.1(3) . . . . ?
C12 C11 C18 C19 0.3(6) . . . . ?
C12 C13 C14 C15 0.1(6) . . . . ?
C13 C12 C17 C16 0.8(6) . . . . ?
C13 C14 C15 C16 -0.5(7) . . . . ?
C14 C15 C16 C17 1.1(7) . . . . ?
C15 C16 C17 C12 -1.2(7) . . . . ?
C17 C12 C13 C14 -0.2(5) . . . . ?
C18 N2 C10 N3 0.1(4) . . . . ?
C18 N2 C10 C9 -178.5(3) . . . . ?
C18 C11 C12 C13 -129.2(4) . . . . ?
C18 C11 C12 C17 50.9(5) . . . . ?
C18 C19 C20 C21 -180.0(4) . . . . ?
C18 C19 C24 C23 179.4(4) . . . . ?
C19 C20 C21 C22 0.7(7) . . . . ?
C20 C19 C24 C23 -0.1(6) . . . . ?
C20 C21 C22 C23 -0.4(7) . . . . ?
C21 C22 C23 C24 -0.2(7) . . . . ?
C22 C23 C24 C19 0.4(6) . . . . ?
C24 C19 C20 C21 -0.5(6) . . . . ?
C25 N2 C10 N3 175.6(3) . . . . ?
C25 N2 C10 C9 -3.0(6) . . . . ?
C25 N2 C18 C11 -174.9(4) . . . . ?
C25 N2 C18 C19 3.9(6) . . . . ?
C26 N1 C8 C2 -57.7(3) . . . . ?
C26 N1 C9 C10 75.2(3) . . . . ?
C27 N4 C28 C29 -171.1(3) . . . . ?
C27 N4 C28 C35 1.3(4) . . . . ?
C27 N5 C35 C28 0.3(4) . . . . ?
C27 N5 C35 C36 179.8(3) . . . . ?
C28 N4 C27 N5 -1.1(4) . . . . ?
C28 N4 C27 C26 175.2(3) . . . . ?
C28 C29 C30 C31 172.3(3) . . . . ?
C28 C29 C34 C33 -171.1(3) . . . . ?
C28 C35 C36 C37 68.8(6) . . . . ?
C28 C35 C36 C41 -110.5(5) . . . . ?
C29 C28 C35 N5 171.1(3) . . . . ?
C29 C28 C35 C36 -8.4(7) . . . . ?
C29 C30 C31 C32 -0.6(6) . . . . ?
C30 C29 C34 C33 3.6(5) . . . . ?
C30 C31 C32 C33 2.5(6) . . . . ?
C31 C32 C33 C34 -1.4(6) . . . . ?
C32 C33 C34 C29 -1.7(6) . . . . ?
C34 C29 C30 C31 -2.4(5) . . . . ?
C35 N5 C27 N4 0.5(4) . . . . ?
C35 N5 C27 C26 -175.6(3) . . . . ?
C35 C28 C29 C30 -139.8(4) . . . . ?
C35 C28 C29 C34 34.8(5) . . . . ?
C35 C36 C37 C38 179.3(3) . . . . ?
C35 C36 C41 C40 -179.9(3) . . . . ?
C36 C37 C38 C39 1.1(6) . . . . ?
C37 C36 C41 C40 0.7(5) . . . . ?
C37 C38 C39 C40 -0.2(6) . . . . ?
C38 C39 C40 C41 -0.5(6) . . . . ?
C39 C40 C41 C36 0.2(6) . . . . ?
C41 C36 C37 C38 -1.3(6) . . . . ?
C42 N5 C27 N4 179.4(3) . . . . ?
C42 N5 C27 C26 3.2(6) . . . . ?
C42 N5 C35 C28 -178.6(3) . . . . ?
C42 N5 C35 C36 0.9(6) . . . . ?
C43 N6 C01C C7 -72.9(3) . . . . ?
C43 N6 C60 C61 73.0(3) . . . . ?
C44 N7 C45 C46 -178.5(3) . . . . ?
C44 N7 C45 C52 -0.6(4) . . . . ?
C44 N8 C52 C45 0.5(4) . . . . ?
C44 N8 C52 C53 178.7(3) . . . . ?
C45 N7 C44 N8 1.0(4) . . . . ?
C45 N7 C44 C43 -175.9(3) . . . . ?
C45 C46 C47 C48 174.1(4) . . . . ?
C45 C46 C51 C50 -172.4(4) . . . . ?
C45 C52 C53 C54 85.9(6) . . . . ?
C45 C52 C53 C58 -96.1(5) . . . . ?
C46 C45 C52 N8 177.8(3) . . . . ?
C46 C45 C52 C53 0.0(6) . . . . ?
C46 C47 C48 C49 -0.6(7) . . . . ?
C47 C46 C51 C50 4.6(7) . . . . ?
C47 C48 C49 C50 2.3(8) . . . . ?
C48 C49 C50 C51 -0.5(9) . . . . ?
C49 C50 C51 C46 -3.0(8) . . . . ?
C51 C46 C47 C48 -2.9(6) . . . . ?
C52 N8 C44 N7 -1.0(4) . . . . ?
C52 N8 C44 C43 175.9(3) . . . . ?
C52 C45 C46 C47 -137.1(4) . . . . ?
C52 C45 C46 C51 39.8(6) . . . . ?
C52 C53 C54 C55 -179.4(5) . . . . ?
C52 C53 C58 C57 178.5(4) . . . . ?
C53 C54 C55 C56 -0.6(9) . . . . ?
C54 C53 C58 C57 -3.4(6) . . . . ?
C54 C55 C56 C57 -0.6(9) . . . . ?
C55 C56 C57 C58 -0.2(7) . . . . ?
C56 C57 C58 C53 2.3(7) . . . . ?
C58 C53 C54 C55 2.6(7) . . . . ?
C59 N8 C44 N7 177.0(3) . . . . ?
C59 N8 C44 C43 -6.1(6) . . . . ?
C59 N8 C52 C45 -177.5(3) . . . . ?
C59 N8 C52 C53 0.7(5) . . . . ?
C60 N6 C01C C7 165.3(3) . . . . ?
C60 N6 C43 C44 -150.2(3) . . . . ?
C61 N9 C62 C63 -177.1(3) . . . . ?
C61 N9 C62 C69 1.2(4) . . . . ?
C61 N10 C69 C62 0.5(4) . . . . ?
C61 N10 C69 C70 -176.6(3) . . . . ?
C62 N9 C61 N10 -0.9(4) . . . . ?
C62 N9 C61 C60 -178.8(3) . . . . ?
C62 C63 C64 C65 178.0(3) . . . . ?
C62 C63 C68 C67 -179.7(3) . . . . ?
C62 C69 C70 C71 -54.1(6) . . . . ?
C62 C69 C70 C75 125.9(5) . . . . ?
C63 C62 C69 N10 177.1(3) . . . . ?
C63 C62 C69 C70 -6.2(7) . . . . ?
C63 C64 C65 C66 2.1(6) . . . . ?
C64 C63 C68 C67 0.0(5) . . . . ?
C64 C65 C66 C67 -0.8(6) . . . . ?
C65 C66 C67 C68 -0.9(6) . . . . ?
C66 C67 C68 C63 1.3(6) . . . . ?
C68 C63 C64 C65 -1.7(5) . . . . ?
C69 N10 C61 N9 0.3(4) . . . . ?
C69 N10 C61 C60 178.0(3) . . . . ?
C69 C62 C63 C64 140.7(4) . . . . ?
C69 C62 C63 C68 -39.5(6) . . . . ?
C69 C70 C71 C72 179.0(4) . . . . ?
C69 C70 C75 C74 -179.5(4) . . . . ?
C70 C71 C72 C73 0.9(7) . . . . ?
C71 C70 C75 C74 0.5(7) . . . . ?
C71 C72 C73 C74 -0.1(8) . . . . ?
C72 C73 C74 C75 -0.4(8) . . . . ?
C73 C74 C75 C70 0.2(8) . . . . ?
C75 C70 C71 C72 -1.1(6) . . . . ?
C76 N10 C61 N9 -175.7(3) . . . . ?
C76 N10 C61 C60 2.1(6) . . . . ?
C76 N10 C69 C62 176.4(3) . . . . ?
C76 N10 C69 C70 -0.6(6) . . . . ?
C77 C78 C79 O4 2.4(5) . . . . ?
C77 C78 C79 C80 -178.3(4) . . . . ?
C77 C78 C83 O5 -3.5(5) . . . . ?
C77 C78 C83 C82 178.3(4) . . . . ?
C78 C79 C80 C81 -1.3(7) . . . . ?
C79 C78 C83 O5 174.1(3) . . . . ?
C79 C78 C83 C82 -4.0(6) . . . . ?
C79 C80 C81 C82 -1.5(8) . . . . ?
C80 C81 C82 C83 1.5(8) . . . . ?
C81 C82 C83 O5 -176.6(4) . . . . ?
C81 C82 C83 C78 1.3(7) . . . . ?
C83 C78 C79 O4 -175.2(4) . . . . ?
C83 C78 C79 C80 4.0(6) . . . . ?
C84 O4 C79 C78 170.3(4) . . . . ?
C84 O4 C79 C80 -8.9(6) . . . . ?
C85 O5 C83 C78 -165.9(4) . . . . ?
C85 O5 C83 C82 12.2(6) . . . . ?
C87 N11 C86 O6 -2.3(6) . . . . ?
C88 N11 C86 O6 177.6(4) . . . . ?
C89 N12 C91 O7 -178.2(8) . . . . ?
C90 N12 C91 O7 -3.0(13) . . . . ?

loop_
_smtbx_masks_void_nr
_smtbx_masks_void_average_x
_smtbx_masks_void_average_y
_smtbx_masks_void_average_z
_smtbx_masks_void_volume
_smtbx_masks_void_count_electrons
_smtbx_masks_void_content
1 -0.194 -0.194 0.887 1093.6 256.4 ?
